data_4031227
loop_
_publ_author_name
'Brackett, E.B.'
'Brackett, T.E.'
'Sass, R.L.'

_publ_section_title
;
 The crystal structure of calcium bromide
;
_journal_name_full 'Journal of Inorganic and Nuclear Chemistry'
_journal_page_first 1295
_journal_page_last 1296
_journal_volume 25
_journal_year 1963
_chemical_formula_sum 'Br2 Ca'
_chemical_name_systematic 'Ca Br2'
_space_group_IT_number 58
_symmetry_space_group_name_Hall '-P 2 2n'
_symmetry_space_group_name_H-M 'P n n m'
_cell_angle_alpha 90
_cell_angle_beta 90
_cell_angle_gamma 90
_cell_formula_units_Z 2
_cell_length_a 6.584
_cell_length_b 6.871
_cell_length_c 4.342
_cell_volume 196.426
_citation_journal_id_ASTM JINCAO
_cod_data_source_file Brackett_JINCAO_1963_1005.cif
_cod_data_source_block Br2Ca1
_cod_original_cell_volume 196.4263
_cod_original_formula_sum 'Br2 Ca1'
_cod_database_code 4031227

loop_
_symmetry_equiv_pos_as_xyz
x,y,z
-x,-y,z
x+1/2,-y+1/2,-z+1/2
-x+1/2,y+1/2,-z+1/2
-x,-y,-z
x,y,-z
-x-1/2,y-1/2,z-1/2
x-1/2,-y-1/2,z-1/2

loop_
_atom_site_label
_atom_site_type_symbol
_atom_site_fract_x
_atom_site_fract_y
_atom_site_fract_z
_atom_site_occupancy
_atom_site_U_iso_or_equiv
Br1 Br-1 0.275 0.325 0 1 0.0
Ca1 Ca+2 0 0 0 1 0.0
